data_2311050
loop_
_publ_author_name
'Rieger, W.'
'Parthe, E.'

_publ_section_title
;
 Alkaline earth silicides, germanides and stannides with Cr B structure
 type
;
_journal_name_full 'Acta Crystallographica (1,1948-23,1967)'
_journal_page_first 919
_journal_page_last 922
_journal_volume 22
_journal_year 1967
_chemical_formula_sum 'Ba Ge'
_space_group_IT_number 63
_symmetry_space_group_name_Hall '-C 2c 2'
_symmetry_space_group_name_H-M 'C m c m'
_cell_angle_alpha 90
_cell_angle_beta 90
_cell_angle_gamma 90
_cell_formula_units_Z 4
_cell_length_a 5.057
_cell_length_b 11.942
_cell_length_c 4.299
_cell_volume 259.620
_citation_journal_id_ASTM ACCRA9
_cod_data_source_file Rieger_ACCRA9_1967_1190.cif
_cod_data_source_block Ba1Ge1
_cod_original_cell_volume 259.6196
_cod_original_formula_sum 'Ba1 Ge1'
_cod_database_code 2311050

loop_
_symmetry_equiv_pos_as_xyz
x,y,z
-x,-y,z+1/2
x,-y,-z
-x,y,-z+1/2
-x,-y,-z
x,y,-z-1/2
-x,y,z
x,-y,z-1/2
x+1/2,y+1/2,z
-x+1/2,-y+1/2,z+1/2
x+1/2,-y+1/2,-z
-x+1/2,y+1/2,-z+1/2
-x+1/2,-y+1/2,-z
x+1/2,y+1/2,-z-1/2
-x+1/2,y+1/2,z
x+1/2,-y+1/2,z-1/2

loop_
_atom_site_label
_atom_site_type_symbol
_atom_site_fract_x
_atom_site_fract_y
_atom_site_fract_z
_atom_site_occupancy
_atom_site_U_iso_or_equiv
Ba1 Ba 0 0.14 0.25 1 0.0
Ge1 Ge 0 0.436 0.25 1 0.0
